data_4109778
loop_
_publ_author_name
'Martin S. Masar'
'Nathan C. Gianneschi'
'Christopher G. Oliveri'
'Charlotte L. Stern'
'SonBinh T. Nguyen'
'Chad A. Mirkin'

_publ_section_title
;
 Allosterically Regulated Supramolecular Catalysis of Acyl Transfer
 Reactions for Signal Amplification and Detection of Small Molecules
;
_journal_name_full 'Journal of the American Chemical Society'
_journal_page_first 10149
_journal_page_last 10158
_journal_paper_doi 10.1021/ja0711516
_journal_volume 129
_journal_year 2007
_chemical_formula_sum 'C136 H144 B0.67 F2 N4 O4 P4 Rh2 S4'
_chemical_formula_weight 2401.70
_chemical_name_systematic
; 
 ? 
;
_space_group_IT_number 4
_symmetry_cell_setting monoclinic
_symmetry_space_group_name_Hall 'P 2yb'
_symmetry_space_group_name_H-M 'P 1 21 1'
_atom_sites_solution_hydrogens geom
_atom_sites_solution_primary direct
_atom_sites_solution_secondary difmap
_audit_creation_method SHELXL-97
_cell_angle_alpha 90.00
_cell_angle_beta 106.49(3)
_cell_angle_gamma 90.00
_cell_formula_units_Z 2
_cell_length_a 19.163(13)
_cell_length_b 19.740(12)
_cell_length_c 22.708(12)
_cell_measurement_temperature 153(2)
_cell_volume 8237(9)
_computing_structure_refinement 'SHELXL-97 (Sheldrick, 1997)'
_computing_structure_solution 'SHELXS-97 (Sheldrick, 1990)'
_diffrn_ambient_temperature 153(2)
_diffrn_measured_fraction_theta_full 0.893
_diffrn_measured_fraction_theta_max 0.893
_diffrn_radiation_monochromator graphite
_diffrn_radiation_source 'fine-focus sealed tube'
_diffrn_radiation_type MoK\a
_diffrn_radiation_wavelength 0.71073
_diffrn_reflns_av_R_equivalents 0.1077
_diffrn_reflns_av_sigmaI/netI 0.3275
_diffrn_reflns_limit_h_max 22
_diffrn_reflns_limit_h_min -25
_diffrn_reflns_limit_k_max 25
_diffrn_reflns_limit_k_min -26
_diffrn_reflns_limit_l_max 30
_diffrn_reflns_limit_l_min -25
_diffrn_reflns_number 48739
_diffrn_reflns_theta_full 28.68
_diffrn_reflns_theta_max 28.68
_diffrn_reflns_theta_min 0.94
_exptl_absorpt_coefficient_mu 0.500
_exptl_crystal_density_diffrn 1.453
_exptl_crystal_F_000 3766
_refine_diff_density_max 1.621
_refine_diff_density_min -0.979
_refine_diff_density_rms 0.198
_refine_ls_abs_structure_details 'Flack H D (1983), Acta Cryst. A39, 876-881'
_refine_ls_abs_structure_Flack -0.02(4)
_refine_ls_extinction_method none
_refine_ls_goodness_of_fit_ref 0.876
_refine_ls_hydrogen_treatment mixed
_refine_ls_matrix_type full
_refine_ls_number_parameters 1585
_refine_ls_number_reflns 34513
_refine_ls_number_restraints 1
_refine_ls_restrained_S_all 0.876
_refine_ls_R_factor_all 0.2303
_refine_ls_R_factor_gt 0.0861
_refine_ls_shift/su_max 1.204
_refine_ls_shift/su_mean 0.043
_refine_ls_structure_factor_coef Fsqd
_refine_ls_weighting_details 'calc w=1/[\s^2^(Fo^2^)+(0.1309P)^2^+0.0000P] where P=(Fo^2^+2Fc^2^)/3'
_refine_ls_weighting_scheme calc
_refine_ls_wR_factor_gt 0.2157
_refine_ls_wR_factor_ref 0.2787
_reflns_number_gt 12454
_reflns_number_total 34513
_reflns_threshold_expression >2sigma(I)
_cod_data_source_file ja0711516si20070216_115356.cif
_cod_data_source_block s83l11
_cod_database_code 4109778

loop_
_symmetry_equiv_pos_as_xyz
'x, y, z'
'-x, y+1/2, -z'

loop_
_atom_site_label
_atom_site_type_symbol
_atom_site_fract_x
_atom_site_fract_y
_atom_site_fract_z
_atom_site_U_iso_or_equiv
_atom_site_adp_type
_atom_site_occupancy
_atom_site_symmetry_multiplicity
_atom_site_calc_flag
_atom_site_refinement_flags
Rh1 Rh 0.62717(5) 0.71869(5) 0.62362(4) 0.0290(2) Uani 1 1 d .
Rh2 Rh 0.43269(6) 1.01046(5) 0.86054(4) 0.0345(3) Uani 1 1 d .
S1 S 0.57048(16) 0.67107(15) 0.69260(14) 0.0324(7) Uani 1 1 d .
S2 S 0.60085(16) 0.62259(15) 0.56093(14) 0.0316(7) Uani 1 1 d .
S3 S 0.34230(18) 1.00775(19) 0.91082(14) 0.0398(8) Uani 1 1 d .
S4 S 0.35404(18) 0.95501(16) 0.77672(14) 0.0367(8) Uani 1 1 d .
P1 P 0.67136(18) 0.79642(17) 0.69667(15) 0.0341(8) Uani 1 1 d .
P2 P 0.67408(17) 0.75958(16) 0.55162(15) 0.0307(7) Uani 1 1 d .
P3 P 0.50009(18) 1.06324(17) 0.94643(15) 0.0365(8) Uani 1 1 d .
P4 P 0.51015(19) 1.01847(18) 0.80273(14) 0.0399(8) Uani 1 1 d .
O1 O 0.0292(5) 0.7776(4) 0.6012(4) 0.046(2) Uani 1 1 d .
H1 H 0.0026 0.7571 0.5706 0.069 Uiso 1 1 calc R
O2 O 0.0398(5) 0.5724(4) 0.8378(5) 0.050(2) Uani 1 1 d .
H2 H 0.0009 0.5780 0.8473 0.075 Uiso 1 1 calc R
O3 O 0.0648(4) 0.5284(4) 0.5141(4) 0.041(2) Uani 1 1 d .
H3 H 0.0644 0.5031 0.5437 0.061 Uiso 1 1 calc R
O4 O 0.3255(5) 0.4402(4) 0.7677(4) 0.043(2) Uani 1 1 d .
H4 H 0.2820 0.4279 0.7611 0.065 Uiso 1 1 calc R
N1 N 0.0063(6) 0.6490(5) 0.6069(4) 0.034(3) Uani 1 1 d .
N2 N -0.0115(5) 0.6087(6) 0.7247(5) 0.042(3) Uani 1 1 d .
N3 N 0.1123(6) 0.4469(5) 0.6053(4) 0.035(2) Uani 1 1 d .
N4 N 0.1856(5) 0.4556(6) 0.7369(4) 0.038(3) Uani 1 1 d .
C C 0.1344(6) 0.5401(6) 0.5142(5) 0.033(3) Uani 1 1 d .
C1 C 0.7562(7) 0.7710(7) 0.7517(6) 0.039(3) Uani 1 1 d .
C2 C 0.7920(6) 0.7132(8) 0.7433(5) 0.042(3) Uani 1 1 d .
H2A H 0.7710 0.6865 0.7079 0.050 Uiso 1 1 calc R
C3 C 0.8593(8) 0.6905(8) 0.7850(6) 0.056(4) Uani 1 1 d .
H3A H 0.8835 0.6509 0.7773 0.068 Uiso 1 1 calc R
C4 C 0.8865(8) 0.7293(10) 0.8362(7) 0.070(5) Uani 1 1 d .
H4A H 0.9302 0.7156 0.8656 0.084 Uiso 1 1 calc R
C5 C 0.8528(9) 0.7870(9) 0.8466(7) 0.073(5) Uani 1 1 d .
H5 H 0.8742 0.8129 0.8824 0.088 Uiso 1 1 calc R
C6 C 0.7875(7) 0.8088(8) 0.8057(6) 0.054(4) Uani 1 1 d .
H6 H 0.7644 0.8487 0.8141 0.065 Uiso 1 1 calc R
C7 C 0.6793(6) 0.8852(6) 0.6794(5) 0.033(3) Uani 1 1 d .
C8 C 0.6143(8) 0.9167(6) 0.6412(6) 0.042(3) Uani 1 1 d .
H8 H 0.5695 0.8927 0.6285 0.050 Uiso 1 1 calc R
C9 C 0.6196(8) 0.9832(7) 0.6236(6) 0.048(4) Uani 1 1 d .
H9 H 0.5783 1.0041 0.5963 0.057 Uiso 1 1 calc R
C10 C 0.6829(8) 1.0202(7) 0.6443(6) 0.050(4) Uani 1 1 d .
H10 H 0.6833 1.0668 0.6341 0.060 Uiso 1 1 calc R
C11 C 0.7452(8) 0.9901(7) 0.6795(7) 0.050(4) Uani 1 1 d .
H11 H 0.7897 1.0144 0.6913 0.061 Uiso 1 1 calc R
C12 C 0.7422(7) 0.9262(7) 0.6967(7) 0.053(4) Uani 1 1 d .
H12 H 0.7853 0.9067 0.7226 0.063 Uiso 1 1 calc R
C13 C 0.6117(7) 0.7977(6) 0.7484(6) 0.040(3) Uani 1 1 d .
H13A H 0.6357 0.8223 0.7867 0.048 Uiso 1 1 calc R
H13B H 0.5651 0.8205 0.7280 0.048 Uiso 1 1 calc R
C14 C 0.5979(7) 0.7225(8) 0.7627(5) 0.044(3) Uani 1 1 d .
H14A H 0.5593 0.7207 0.7838 0.053 Uiso 1 1 calc R
H14B H 0.6429 0.7034 0.7908 0.053 Uiso 1 1 calc R
C15 C 0.7553(6) 0.8086(6) 0.5733(5) 0.030(3) Uani 1 1 d .
C16 C 0.7609(7) 0.8750(6) 0.5600(6) 0.042(3) Uani 1 1 d .
H16 H 0.7190 0.8973 0.5351 0.050 Uiso 1 1 calc R
C17 C 0.8228(8) 0.9111(7) 0.5804(7) 0.053(4) Uani 1 1 d .
H17 H 0.8236 0.9573 0.5688 0.064 Uiso 1 1 calc R
C18 C 0.8862(7) 0.8812(8) 0.6185(7) 0.053(4) Uani 1 1 d .
H18 H 0.9297 0.9068 0.6328 0.064 Uiso 1 1 calc R
C19 C 0.8842(7) 0.8142(7) 0.6347(6) 0.050(4) Uani 1 1 d .
H19 H 0.9262 0.7931 0.6608 0.060 Uiso 1 1 calc R
C20 C 0.8189(6) 0.7772(6) 0.6120(6) 0.037(3) Uani 1 1 d .
H20 H 0.8173 0.7308 0.6227 0.045 Uiso 1 1 calc R
C21 C 0.6130(6) 0.8090(7) 0.4898(6) 0.034(3) Uani 1 1 d .
C22 C 0.6322(7) 0.8234(6) 0.4360(5) 0.036(3) Uani 1 1 d .
H22 H 0.6789 0.8110 0.4329 0.043 Uiso 1 1 calc R
C23 C 0.5837(7) 0.8554(7) 0.3880(6) 0.047(4) Uani 1 1 d .
H23 H 0.5979 0.8658 0.3522 0.056 Uiso 1 1 calc R
C24 C 0.5154(7) 0.8727(6) 0.3904(6) 0.043(3) Uani 1 1 d .
H24 H 0.4822 0.8936 0.3561 0.052 Uiso 1 1 calc R
C25 C 0.4946(7) 0.8591(6) 0.4446(6) 0.041(3) Uani 1 1 d .
H25 H 0.4475 0.8715 0.4468 0.049 Uiso 1 1 calc R
C26 C 0.5438(6) 0.8272(6) 0.4948(6) 0.034(3) Uani 1 1 d .
H26 H 0.5307 0.8182 0.5314 0.041 Uiso 1 1 calc R
C27 C 0.6915(6) 0.6869(6) 0.5083(6) 0.034(3) Uani 1 1 d .
H27A H 0.7037 0.7026 0.4710 0.041 Uiso 1 1 calc R
H27B H 0.7332 0.6606 0.5336 0.041 Uiso 1 1 calc R
C28 C 0.6246(7) 0.6432(6) 0.4905(5) 0.032(3) Uani 1 1 d .
H28A H 0.6344 0.6012 0.4703 0.039 Uiso 1 1 calc R
H28B H 0.5841 0.6677 0.4616 0.039 Uiso 1 1 calc R
C29 C 0.5382(7) 1.1457(6) 0.9435(6) 0.032(3) Uani 1 1 d .
C30 C 0.5051(8) 1.2050(7) 0.9517(7) 0.055(4) Uani 1 1 d .
H30 H 0.4602 1.2024 0.9615 0.066 Uiso 1 1 calc R
C31 C 0.5323(9) 1.2661(8) 0.9466(7) 0.061(5) Uani 1 1 d .
H31 H 0.5082 1.3055 0.9548 0.074 Uiso 1 1 calc R
C32 C 0.5952(9) 1.2720(7) 0.9294(8) 0.068(5) Uani 1 1 d .
H32 H 0.6136 1.3157 0.9244 0.081 Uiso 1 1 calc R
C33 C 0.6331(7) 1.2131(8) 0.9188(6) 0.052(4) Uani 1 1 d .
H33 H 0.6764 1.2157 0.9065 0.062 Uiso 1 1 calc R
C34 C 0.6315(7) 1.0457(7) 1.0397(6) 0.042(3) Uani 1 1 d .
H34 H 0.6337 1.0937 1.0428 0.050 Uiso 1 1 calc R
C35 C 0.5750(7) 1.0139(7) 0.9958(5) 0.040(3) Uani 1 1 d .
C36 C 0.6029(8) 1.1524(7) 0.9277(6) 0.044(4) Uani 1 1 d .
H36 H 0.6278 1.1122 0.9227 0.053 Uiso 1 1 calc R
C37 C 0.6846(7) 1.0055(9) 1.0790(6) 0.054(4) Uani 1 1 d .
H37 H 0.7217 1.0254 1.1114 0.065 Uiso 1 1 calc R
C38 C 0.6824(8) 0.9388(8) 1.0703(7) 0.061(5) Uani 1 1 d .
H38 H 0.7212 0.9125 1.0952 0.073 Uiso 1 1 calc R
C39 C 0.6301(8) 0.9066(7) 1.0295(6) 0.045(4) Uani 1 1 d .
H39 H 0.6305 0.8586 1.0269 0.054 Uiso 1 1 calc R
C40 C 0.5748(7) 0.9436(7) 0.9905(6) 0.042(3) Uani 1 1 d .
H40 H 0.5370 0.9213 0.9605 0.051 Uiso 1 1 calc R
C41 C 0.4417(6) 1.0720(7) 0.9962(6) 0.041(3) Uani 1 1 d .
H41A H 0.4722 1.0779 1.0391 0.050 Uiso 1 1 calc R
H41B H 0.4114 1.1132 0.9844 0.050 Uiso 1 1 calc R
C42 C 0.3926(7) 1.0114(8) 0.9930(5) 0.044(3) Uani 1 1 d .
H42A H 0.3591 1.0182 1.0187 0.053 Uiso 1 1 calc R
H42B H 0.4212 0.9696 1.0063 0.053 Uiso 1 1 calc R
C43 C 0.5055(8) 1.0973(7) 0.7613(6) 0.049(4) Uani 1 1 d .
C44 C 0.4843(8) 1.1585(7) 0.7834(8) 0.063(5) Uani 1 1 d .
H44 H 0.4685 1.1579 0.8194 0.076 Uiso 1 1 calc R
C45 C 0.4863(13) 1.2178(11) 0.7543(11) 0.115(9) Uani 1 1 d .
H45 H 0.4726 1.2582 0.7709 0.138 Uiso 1 1 calc R
C46 C 0.5058(18) 1.2212(14) 0.7056(16) 0.171(18) Uani 1 1 d .
H46 H 0.5039 1.2646 0.6871 0.205 Uiso 1 1 calc R
C47 C 0.5319(13) 1.1627(17) 0.6736(11) 0.142(13) Uani 1 1 d .
H47A H 0.5828 1.1714 0.6734 0.170 Uiso 1 1 calc R
H47B H 0.5016 1.1603 0.6304 0.170 Uiso 1 1 calc R
C48 C 0.5283(10) 1.0948(10) 0.7048(7) 0.083(6) Uani 1 1 d .
H48A H 0.4943 1.0650 0.6750 0.100 Uiso 1 1 calc R
H48B H 0.5771 1.0735 0.7146 0.100 Uiso 1 1 calc R
C49 C 0.6053(7) 1.0004(7) 0.8332(5) 0.040(3) Uani 1 1 d .
C50 C 0.6629(8) 1.0429(7) 0.8209(6) 0.050(4) Uani 1 1 d .
H50 H 0.6507 1.0828 0.7968 0.060 Uiso 1 1 calc R
C51 C 0.7340(7) 1.0244(8) 0.8446(7) 0.057(4) Uani 1 1 d .
H51 H 0.7714 1.0515 0.8369 0.069 Uiso 1 1 calc R
C52 C 0.7527(7) 0.9642(8) 0.8812(6) 0.052(4) Uani 1 1 d .
H52 H 0.8026 0.9530 0.8985 0.063 Uiso 1 1 calc R
C53 C 0.7003(7) 0.9226(7) 0.8917(6) 0.042(3) Uani 1 1 d .
H53 H 0.7136 0.8827 0.9158 0.051 Uiso 1 1 calc R
C54 C 0.6258(8) 0.9397(7) 0.8663(6) 0.047(4) Uani 1 1 d .
H54 H 0.5893 0.9098 0.8717 0.057 Uiso 1 1 calc R
C55 C 0.4792(7) 0.9541(7) 0.7421(6) 0.045(4) Uani 1 1 d .
H55A H 0.5029 0.9620 0.7092 0.054 Uiso 1 1 calc R
H55B H 0.4935 0.9084 0.7595 0.054 Uiso 1 1 calc R
C56 C 0.3977(7) 0.9573(7) 0.7155(6) 0.047(4) Uani 1 1 d .
H56A H 0.3809 0.9185 0.6874 0.056 Uiso 1 1 calc R
H56B H 0.3841 0.9996 0.6915 0.056 Uiso 1 1 calc R
C57 C 0.4754(7) 0.6907(6) 0.6648(5) 0.032(3) Uani 1 1 d .
C58 C 0.4488(8) 0.7533(6) 0.6377(5) 0.040(3) Uani 1 1 d .
H58 H 0.4814 0.7870 0.6314 0.048 Uiso 1 1 calc R
C59 C 0.3757(6) 0.7648(6) 0.6206(5) 0.029(3) Uani 1 1 d .
H59 H 0.3578 0.8063 0.6008 0.035 Uiso 1 1 calc R
C60 C 0.3271(5) 0.7187(6) 0.6309(4) 0.023(2) Uani 1 1 d .
C61 C 0.3534(6) 0.6562(6) 0.6562(6) 0.035(3) Uani 1 1 d .
H61 H 0.3204 0.6226 0.6620 0.042 Uiso 1 1 calc R
C62 C 0.4267(7) 0.6429(6) 0.6730(6) 0.036(3) Uani 1 1 d .
H62 H 0.4441 0.6002 0.6904 0.043 Uiso 1 1 calc R
C63 C 0.2464(6) 0.7331(6) 0.6179(5) 0.027(3) Uani 1 1 d .
C64 C 0.2204(6) 0.8014(6) 0.6130(5) 0.033(3) Uani 1 1 d .
H64 H 0.2534 0.8370 0.6118 0.040 Uiso 1 1 calc R
C65 C 0.1494(6) 0.8178(6) 0.6097(5) 0.032(3) Uani 1 1 d .
C66 C 0.1001(6) 0.7630(6) 0.6070(5) 0.030(3) Uani 1 1 d .
C67 C 0.1252(6) 0.6964(6) 0.6121(5) 0.031(3) Uani 1 1 d .
C68 C 0.1950(6) 0.6835(6) 0.6182(5) 0.031(3) Uani 1 1 d .
H68 H 0.2107 0.6376 0.6230 0.037 Uiso 1 1 calc R
C69 C 0.1248(6) 0.8918(6) 0.6054(5) 0.033(3) Uani 1 1 d .
C70 C 0.0638(7) 0.9029(8) 0.5427(6) 0.055(4) Uani 1 1 d .
H70A H 0.0542 0.9514 0.5359 0.082 Uiso 1 1 calc R
H70B H 0.0191 0.8798 0.5443 0.082 Uiso 1 1 calc R
H70C H 0.0803 0.8842 0.5089 0.082 Uiso 1 1 calc R
C71 C 0.0949(7) 0.9069(7) 0.6599(6) 0.048(4) Uani 1 1 d .
H71A H 0.1343 0.9032 0.6983 0.071 Uiso 1 1 calc R
H71B H 0.0565 0.8743 0.6603 0.071 Uiso 1 1 calc R
H71C H 0.0749 0.9530 0.6560 0.071 Uiso 1 1 calc R
C72 C 0.1850(7) 0.9392(6) 0.6078(6) 0.039(3) Uani 1 1 d .
H72A H 0.1697 0.9854 0.6138 0.058 Uiso 1 1 calc R
H72B H 0.1982 0.9367 0.5693 0.058 Uiso 1 1 calc R
H72C H 0.2272 0.9268 0.6421 0.058 Uiso 1 1 calc R
C73 C 0.0749(7) 0.6405(6) 0.6143(5) 0.033(3) Uani 1 1 d .
H73 H 0.0941 0.5960 0.6217 0.040 Uiso 1 1 calc R
C74 C -0.0374(6) 0.5912(6) 0.6129(5) 0.031(3) Uani 1 1 d .
H74 H -0.0067 0.5494 0.6202 0.037 Uiso 1 1 calc R
C75 C -0.1022(7) 0.5828(7) 0.5529(6) 0.043(3) Uani 1 1 d .
H75A H -0.1287 0.6263 0.5436 0.051 Uiso 1 1 calc R
H75B H -0.0824 0.5720 0.5183 0.051 Uiso 1 1 calc R
C76 C -0.1548(7) 0.5283(7) 0.5580(6) 0.047(4) Uani 1 1 d .
H76A H -0.1962 0.5280 0.5202 0.057 Uiso 1 1 calc R
H76B H -0.1302 0.4838 0.5614 0.057 Uiso 1 1 calc R
C77 C -0.1829(7) 0.5385(6) 0.6123(6) 0.040(3) Uani 1 1 d .
H77A H -0.2132 0.4991 0.6164 0.048 Uiso 1 1 calc R
H77B H -0.2139 0.5794 0.6059 0.048 Uiso 1 1 calc R
C78 C -0.1196(6) 0.5466(6) 0.6719(6) 0.038(3) Uani 1 1 d .
H78A H -0.1398 0.5561 0.7066 0.045 Uiso 1 1 calc R
H78B H -0.0921 0.5035 0.6808 0.045 Uiso 1 1 calc R
C79 C -0.0686(6) 0.6028(6) 0.6668(5) 0.032(3) Uani 1 1 d .
H79 H -0.0968 0.6461 0.6596 0.039 Uiso 1 1 calc R
C80 C 0.0232(6) 0.6671(7) 0.7399(6) 0.040(3) Uani 1 1 d .
H80 H 0.0159 0.7028 0.7108 0.048 Uiso 1 1 calc R
C81 C 0.0724(7) 0.6765(6) 0.8013(6) 0.038(3) Uani 1 1 d .
C82 C 0.0784(7) 0.6299(6) 0.8478(6) 0.037(3) Uani 1 1 d .
C83 C 0.1215(7) 0.6454(7) 0.9082(6) 0.044(3) Uani 1 1 d .
C84 C 0.1179(7) 0.6029(7) 0.9629(6) 0.049(4) Uani 1 1 d .
C85 C 0.1379(9) 0.5276(7) 0.9560(7) 0.064(5) Uani 1 1 d .
H85A H 0.1225 0.4998 0.9858 0.096 Uiso 1 1 calc R
H85B H 0.1907 0.5235 0.9635 0.096 Uiso 1 1 calc R
H85C H 0.1133 0.5119 0.9143 0.096 Uiso 1 1 calc R
C86 C 0.0389(9) 0.6038(9) 0.9663(8) 0.076(5) Uani 1 1 d .
H86A H 0.0256 0.6501 0.9745 0.114 Uiso 1 1 calc R
H86B H 0.0344 0.5738 0.9994 0.114 Uiso 1 1 calc R
H86C H 0.0063 0.5882 0.9271 0.114 Uiso 1 1 calc R
C87 C 0.1710(10) 0.6266(9) 1.0238(6) 0.081(6) Uani 1 1 d .
H87A H 0.2192 0.6339 1.0180 0.122 Uiso 1 1 calc R
H87B H 0.1743 0.5920 1.0554 0.122 Uiso 1 1 calc R
H87C H 0.1534 0.6691 1.0367 0.122 Uiso 1 1 calc R
C88 C 0.1620(7) 0.7049(7) 0.9154(6) 0.045(3) Uani 1 1 d .
H88 H 0.1917 0.7158 0.9554 0.054 Uiso 1 1 calc R
C89 C 0.1622(7) 0.7487(7) 0.8689(6) 0.042(3) Uani 1 1 d .
C90 C 0.1143(6) 0.7352(6) 0.8117(6) 0.035(3) Uani 1 1 d .
H90 H 0.1100 0.7665 0.7791 0.042 Uiso 1 1 calc R
C91 C 0.2076(6) 0.8114(6) 0.8806(5) 0.035(3) Uani 1 1 d .
C92 C 0.2781(6) 0.8105(7) 0.9164(6) 0.038(3) Uani 1 1 d .
H92 H 0.2984 0.7689 0.9344 0.045 Uiso 1 1 calc R
C93 C 0.3220(8) 0.8694(6) 0.9277(6) 0.046(4) Uani 1 1 d .
H93 H 0.3713 0.8671 0.9519 0.056 Uiso 1 1 calc R
C94 C 0.2917(6) 0.9310(7) 0.9025(6) 0.036(3) Uani 1 1 d .
C95 C 0.2200(7) 0.9328(6) 0.8677(6) 0.045(4) Uani 1 1 d .
H95 H 0.1988 0.9747 0.8512 0.054 Uiso 1 1 calc R
C96 C 0.1801(7) 0.8764(7) 0.8568(6) 0.042(3) Uani 1 1 d .
H96 H 0.1310 0.8795 0.8320 0.051 Uiso 1 1 calc R
C97 C 0.5063(6) 0.6035(6) 0.5360(5) 0.029(3) Uani 1 1 d .
C98 C 0.4827(7) 0.5389(6) 0.5451(6) 0.039(3) Uani 1 1 d .
H98 H 0.5179 0.5039 0.5574 0.046 Uiso 1 1 calc R
C99 C 0.4120(6) 0.5235(6) 0.5374(5) 0.035(3) Uani 1 1 d .
H99 H 0.3987 0.4784 0.5441 0.041 Uiso 1 1 calc R
C100 C 0.3572(6) 0.5738(6) 0.5192(5) 0.028(3) Uani 1 1 d .
C101 C 0.3809(6) 0.6385(6) 0.5080(5) 0.031(3) Uani 1 1 d .
H101 H 0.3458 0.6734 0.4943 0.037 Uiso 1 1 calc R
C102 C 0.4528(6) 0.6531(6) 0.5160(5) 0.034(3) Uani 1 1 d .
H102 H 0.4666 0.6976 0.5079 0.041 Uiso 1 1 calc R
C103 C 0.2817(6) 0.5602(6) 0.5166(6) 0.032(3) Uani 1 1 d .
C104 C 0.2228(6) 0.5941(6) 0.4744(6) 0.038(3) Uani 1 1 d .
H104 H 0.2344 0.6259 0.4471 0.045 Uiso 1 1 calc R
C105 C 0.1498(6) 0.5842(6) 0.4699(5) 0.030(3) Uani 1 1 d .
C106 C 0.0895(6) 0.6184(6) 0.4200(5) 0.034(3) Uani 1 1 d .
C107 C 0.0479(8) 0.6699(7) 0.4514(7) 0.055(4) Uani 1 1 d .
C108 C 0.0375(7) 0.5638(7) 0.3814(6) 0.048(4) Uani 1 1 d .
C109 C 0.1226(8) 0.6588(7) 0.3735(6) 0.045(4) Uani 1 1 d .
C110 C 0.1921(6) 0.5047(6) 0.5579(5) 0.033(3) Uani 1 1 d .
C111 C 0.2627(6) 0.5149(6) 0.5555(5) 0.038(3) Uani 1 1 d .
H111 H 0.3003 0.4890 0.5823 0.045 Uiso 1 1 calc R
C112 C 0.1747(7) 0.4550(6) 0.5985(6) 0.038(3) Uani 1 1 d .
H112 H 0.2128 0.4266 0.6215 0.046 Uiso 1 1 calc R
C113 C 0.1029(6) 0.3973(6) 0.6501(6) 0.036(3) Uani 1 1 d .
H113 H 0.1403 0.3609 0.6545 0.043 Uiso 1 1 calc R
C114 C 0.0263(7) 0.3653(6) 0.6270(5) 0.039(3) Uani 1 1 d .
H4AA H -0.0108 0.4016 0.6198 0.047 Uiso 1 1 calc R
H4AB H 0.0216 0.3422 0.5873 0.047 Uiso 1 1 calc R
C115 C 0.0121(7) 0.3148(7) 0.6724(7) 0.050(4) Uani 1 1 d .
H15A H 0.0471 0.2768 0.6773 0.060 Uiso 1 1 calc R
H15B H -0.0375 0.2960 0.6559 0.060 Uiso 1 1 calc R
C116 C 0.0194(8) 0.3475(8) 0.7373(7) 0.058(4) Uani 1 1 d .
H16A H -0.0185 0.3825 0.7341 0.070 Uiso 1 1 calc R
H16B H 0.0138 0.3124 0.7668 0.070 Uiso 1 1 calc R
C117 C 0.0957(8) 0.3795(7) 0.7589(6) 0.049(4) Uani 1 1 d .
H17A H 0.1326 0.3430 0.7666 0.058 Uiso 1 1 calc R
H17B H 0.1008 0.4033 0.7983 0.058 Uiso 1 1 calc R
C118 C 0.1116(6) 0.4300(6) 0.7126(5) 0.033(3) Uani 1 1 d .
H118 H 0.0768 0.4688 0.7074 0.040 Uiso 1 1 calc R
C119 C 0.1982(6) 0.5174(7) 0.7494(5) 0.037(3) Uani 1 1 d .
H119 H 0.1574 0.5464 0.7441 0.045 Uiso 1 1 calc R
C120 C 0.2686(6) 0.5473(6) 0.7706(5) 0.035(3) Uani 1 1 d .
C121 C 0.3305(6) 0.5087(7) 0.7779(5) 0.035(3) Uani 1 1 d .
C122 C 0.3993(7) 0.5366(6) 0.7985(5) 0.035(3) Uani 1 1 d .
C123 C 0.4686(8) 0.4555(7) 0.7495(6) 0.050(4) Uani 1 1 d .
C124 C 0.4711(6) 0.4942(6) 0.8081(5) 0.033(3) Uani 1 1 d .
C125 C 0.5413(7) 0.5378(7) 0.8276(7) 0.055(4) Uani 1 1 d .
C126 C 0.4758(7) 0.4441(6) 0.8616(6) 0.040(3) Uani 1 1 d .
C127 C 0.4043(7) 0.6065(6) 0.8078(5) 0.031(3) Uani 1 1 d .
H127 H 0.4511 0.6268 0.8215 0.037 Uiso 1 1 calc R
C128 C 0.3427(6) 0.6476(6) 0.7975(5) 0.030(3) Uani 1 1 d .
C129 C 0.2757(7) 0.6168(7) 0.7823(5) 0.035(3) Uani 1 1 d .
H129 H 0.2335 0.6432 0.7798 0.043 Uiso 1 1 calc R
C130 C 0.3484(6) 0.7254(6) 0.7993(5) 0.031(3) Uani 1 1 d .
C131 C 0.2886(7) 0.7629(7) 0.7640(6) 0.048(4) Uani 1 1 d .
H131 H 0.2459 0.7400 0.7412 0.058 Uiso 1 1 calc R
C132 C 0.2916(7) 0.8320(6) 0.7623(6) 0.041(3) Uani 1 1 d .
H132 H 0.2497 0.8570 0.7407 0.049 Uiso 1 1 calc R
C133 C 0.3549(7) 0.8658(6) 0.7917(5) 0.036(3) Uani 1 1 d .
C134 C 0.4130(7) 0.8295(6) 0.8277(5) 0.035(3) Uani 1 1 d .
H134 H 0.4560 0.8526 0.8498 0.042 Uiso 1 1 calc R
C135 C 0.4092(6) 0.7602(6) 0.8317(6) 0.035(3) Uani 1 1 d .
H135 H 0.4493 0.7360 0.8573 0.042 Uiso 1 1 calc R

loop_
_atom_site_aniso_label
_atom_site_aniso_U_11
_atom_site_aniso_U_22
_atom_site_aniso_U_33
_atom_site_aniso_U_23
_atom_site_aniso_U_13
_atom_site_aniso_U_12
Rh1 0.0293(5) 0.0276(5) 0.0301(5) 0.0013(4) 0.0084(4) -0.0009(5)
Rh2 0.0435(6) 0.0256(5) 0.0310(5) -0.0024(5) 0.0052(4) -0.0007(5)
S1 0.0352(18) 0.0312(17) 0.0316(17) 0.0033(14) 0.0109(14) 0.0019(14)
S2 0.0338(17) 0.0282(16) 0.0333(17) 0.0011(13) 0.0102(14) -0.0019(13)
S3 0.0485(19) 0.0335(17) 0.0371(17) -0.0061(17) 0.0118(15) -0.0006(17)
S4 0.045(2) 0.0271(18) 0.0328(18) -0.0004(14) 0.0030(15) -0.0017(15)
P1 0.0371(19) 0.0351(19) 0.0324(18) -0.0024(15) 0.0133(15) -0.0029(15)
P2 0.0288(17) 0.0302(18) 0.0347(18) 0.0016(15) 0.0115(14) 0.0024(14)
P3 0.043(2) 0.0308(19) 0.0343(19) -0.0085(15) 0.0092(16) -0.0027(15)
P4 0.048(2) 0.035(2) 0.0332(18) 0.0002(16) 0.0063(15) -0.0076(17)
O1 0.037(5) 0.037(6) 0.060(6) 0.006(5) 0.007(5) 0.001(4)
O2 0.047(6) 0.038(6) 0.063(7) 0.006(5) 0.013(5) -0.012(5)
O3 0.035(5) 0.026(5) 0.057(6) 0.002(4) 0.005(4) -0.006(4)
O4 0.045(5) 0.033(5) 0.043(5) 0.000(4) -0.001(5) -0.008(4)
N1 0.040(7) 0.023(6) 0.038(6) 0.007(5) 0.010(5) -0.009(5)
N2 0.024(6) 0.051(7) 0.052(7) 0.002(6) 0.011(5) 0.003(5)
N3 0.040(7) 0.035(6) 0.030(6) 0.005(5) 0.008(5) 0.003(5)
N4 0.038(6) 0.043(7) 0.031(6) 0.005(5) 0.005(5) -0.011(5)
C 0.037(7) 0.020(6) 0.038(7) -0.001(5) 0.002(6) -0.002(5)
C1 0.042(8) 0.042(8) 0.030(7) -0.005(6) 0.004(6) -0.002(6)
C2 0.027(6) 0.054(9) 0.040(7) -0.010(7) 0.004(5) 0.000(7)
C3 0.050(9) 0.065(10) 0.046(9) -0.001(8) 0.000(7) 0.007(8)
C4 0.037(8) 0.094(14) 0.071(11) -0.011(11) 0.001(8) 0.022(9)
C5 0.081(12) 0.067(11) 0.048(10) -0.019(8) -0.020(9) 0.006(10)
C6 0.045(9) 0.084(12) 0.035(8) -0.010(8) 0.015(7) 0.016(8)
C7 0.034(7) 0.036(7) 0.033(7) -0.007(6) 0.016(6) -0.003(6)
C8 0.055(9) 0.031(7) 0.040(8) -0.013(6) 0.013(7) 0.000(6)
C9 0.058(9) 0.038(8) 0.047(8) 0.016(6) 0.015(7) 0.010(7)
C10 0.071(10) 0.027(8) 0.054(9) 0.007(7) 0.022(8) -0.013(7)
C11 0.055(9) 0.031(8) 0.068(10) -0.004(7) 0.023(8) -0.015(7)
C12 0.040(8) 0.031(8) 0.073(11) 0.003(7) -0.006(7) -0.017(6)
C13 0.038(8) 0.038(8) 0.044(8) -0.015(6) 0.014(6) 0.006(6)
C14 0.050(8) 0.053(9) 0.034(7) 0.009(7) 0.019(6) -0.003(8)
C15 0.035(7) 0.026(7) 0.034(7) -0.002(5) 0.017(6) -0.008(5)
C16 0.048(8) 0.036(8) 0.032(7) 0.014(6) -0.004(6) -0.014(6)
C17 0.047(9) 0.044(9) 0.068(10) 0.018(8) 0.014(8) -0.012(7)
C18 0.033(8) 0.066(11) 0.058(10) -0.013(8) 0.009(7) -0.025(7)
C19 0.036(8) 0.050(9) 0.055(9) 0.025(7) -0.001(7) -0.005(7)
C20 0.027(7) 0.025(7) 0.060(9) 0.001(6) 0.012(6) 0.005(5)
C21 0.022(6) 0.046(8) 0.037(7) 0.002(6) 0.012(6) -0.008(6)
C22 0.040(8) 0.035(7) 0.031(7) 0.001(6) 0.007(6) 0.004(6)
C23 0.051(9) 0.037(8) 0.047(8) 0.011(7) 0.005(7) -0.013(7)
C24 0.045(9) 0.033(8) 0.042(8) -0.005(6) -0.003(7) 0.007(6)
C25 0.034(7) 0.032(7) 0.045(8) -0.001(6) -0.006(6) 0.003(6)
C26 0.040(8) 0.021(6) 0.044(8) -0.005(6) 0.018(6) -0.004(5)
C27 0.034(7) 0.037(7) 0.038(7) 0.013(6) 0.022(6) -0.004(6)
C28 0.046(8) 0.019(6) 0.035(7) -0.009(5) 0.016(6) -0.003(6)
C29 0.038(7) 0.032(7) 0.034(7) 0.000(6) 0.023(6) 0.002(6)
C30 0.045(9) 0.039(10) 0.076(11) -0.005(8) 0.007(8) 0.001(7)
C31 0.058(11) 0.041(9) 0.074(11) -0.017(8) 0.000(9) 0.004(8)
C32 0.076(12) 0.013(7) 0.101(14) -0.006(8) 0.006(10) -0.010(7)
C33 0.047(8) 0.045(9) 0.063(9) -0.009(8) 0.014(7) -0.003(8)
C34 0.049(8) 0.043(8) 0.037(8) -0.005(6) 0.017(7) -0.005(7)
C35 0.046(8) 0.045(8) 0.026(6) -0.009(7) 0.006(5) -0.008(7)
C36 0.061(10) 0.027(7) 0.048(9) -0.009(6) 0.022(7) -0.005(7)
C37 0.034(8) 0.086(12) 0.035(7) -0.010(9) -0.002(6) 0.016(9)
C38 0.058(10) 0.055(11) 0.054(10) 0.010(8) -0.008(8) 0.027(9)
C39 0.057(9) 0.042(8) 0.036(8) 0.001(6) 0.013(7) 0.014(7)
C40 0.049(9) 0.044(9) 0.038(8) -0.007(7) 0.020(7) -0.003(7)
C41 0.028(7) 0.048(8) 0.042(8) -0.008(6) 0.000(6) 0.005(6)
C42 0.047(8) 0.049(8) 0.033(7) -0.022(7) 0.005(6) -0.018(8)
C43 0.055(9) 0.048(9) 0.037(8) 0.018(7) 0.001(7) -0.018(7)
C44 0.068(11) 0.027(8) 0.085(12) 0.008(8) 0.007(9) -0.009(7)
C45 0.15(2) 0.058(13) 0.13(2) 0.072(15) 0.024(16) 0.024(14)
C46 0.20(3) 0.065(16) 0.18(3) 0.08(2) -0.06(3) -0.03(2)
C47 0.108(19) 0.20(3) 0.088(17) 0.10(2) -0.025(14) -0.07(2)
C48 0.080(13) 0.112(16) 0.044(10) 0.022(10) -0.005(9) -0.027(11)
C49 0.049(8) 0.037(8) 0.036(7) -0.007(6) 0.018(6) 0.007(7)
C50 0.062(10) 0.038(8) 0.052(9) -0.003(7) 0.020(8) -0.010(7)
C51 0.031(8) 0.062(11) 0.072(10) -0.009(9) 0.005(7) -0.016(7)
C52 0.033(8) 0.064(10) 0.057(10) -0.019(8) 0.008(7) 0.000(7)
C53 0.042(8) 0.053(9) 0.041(8) -0.016(7) 0.026(7) -0.003(7)
C54 0.058(10) 0.032(8) 0.048(9) 0.004(7) 0.009(7) -0.003(7)
C55 0.049(9) 0.056(9) 0.035(8) -0.004(7) 0.018(7) -0.003(7)
C56 0.061(9) 0.044(8) 0.031(7) -0.005(6) 0.005(7) -0.022(7)
C57 0.052(8) 0.027(7) 0.019(6) -0.008(5) 0.014(6) 0.003(6)
C58 0.061(9) 0.025(7) 0.033(7) 0.001(6) 0.012(7) 0.003(6)
C59 0.030(7) 0.021(6) 0.038(7) -0.002(5) 0.011(6) 0.003(5)
C60 0.027(6) 0.017(5) 0.026(6) 0.005(5) 0.011(5) 0.001(5)
C61 0.035(7) 0.020(6) 0.048(8) 0.006(6) 0.007(6) -0.004(5)
C62 0.040(8) 0.023(7) 0.048(8) 0.004(6) 0.018(6) 0.000(6)
C63 0.031(6) 0.030(7) 0.022(6) -0.004(5) 0.011(5) 0.000(5)
C64 0.034(7) 0.031(7) 0.030(7) 0.010(6) 0.002(5) -0.006(6)
C65 0.025(6) 0.034(7) 0.040(7) 0.006(6) 0.016(6) 0.009(5)
C66 0.019(6) 0.032(7) 0.040(7) 0.005(6) 0.010(5) 0.000(5)
C67 0.019(6) 0.039(8) 0.034(7) 0.005(5) 0.006(5) 0.001(5)
C68 0.033(7) 0.026(7) 0.036(7) -0.001(5) 0.014(6) -0.003(5)
C69 0.023(6) 0.041(8) 0.034(7) 0.002(6) 0.008(6) -0.001(5)
C70 0.036(8) 0.067(10) 0.050(9) 0.024(8) -0.006(7) 0.002(7)
C71 0.037(8) 0.063(10) 0.038(8) 0.003(7) 0.002(6) 0.007(7)
C72 0.044(8) 0.039(8) 0.034(7) 0.003(6) 0.012(6) 0.016(6)
C73 0.034(7) 0.029(7) 0.036(7) 0.000(6) 0.009(6) -0.005(6)
C74 0.032(7) 0.026(7) 0.041(7) 0.003(5) 0.022(6) -0.004(5)
C75 0.044(8) 0.045(8) 0.042(8) 0.003(6) 0.017(7) -0.009(7)
C76 0.038(8) 0.048(9) 0.054(9) -0.011(7) 0.011(7) -0.013(6)
C77 0.043(8) 0.027(7) 0.049(8) 0.004(6) 0.011(7) -0.011(6)
C78 0.034(7) 0.033(7) 0.049(8) -0.002(6) 0.017(6) -0.012(6)
C79 0.036(7) 0.027(7) 0.031(7) -0.002(5) 0.006(6) -0.005(5)
C80 0.034(7) 0.035(8) 0.052(9) -0.003(7) 0.015(7) -0.006(6)
C81 0.049(8) 0.025(7) 0.045(8) 0.001(6) 0.019(7) -0.007(6)
C82 0.037(7) 0.033(7) 0.042(8) 0.009(6) 0.015(6) 0.007(6)
C83 0.046(8) 0.050(9) 0.039(8) 0.014(7) 0.016(7) -0.012(7)
C84 0.033(8) 0.059(10) 0.051(9) 0.018(7) 0.003(7) -0.004(7)
C85 0.076(11) 0.050(11) 0.064(10) 0.026(8) 0.017(8) -0.001(8)
C86 0.104(14) 0.074(12) 0.063(11) 0.022(9) 0.044(10) -0.011(10)
C87 0.115(15) 0.091(13) 0.032(8) 0.005(9) 0.009(9) -0.047(12)
C88 0.050(8) 0.050(9) 0.034(7) 0.010(6) 0.011(6) -0.007(7)
C89 0.036(7) 0.051(8) 0.031(7) 0.003(6) -0.004(6) -0.002(6)
C90 0.031(7) 0.025(7) 0.047(8) 0.002(5) 0.008(6) 0.004(5)
C91 0.027(7) 0.034(7) 0.037(7) 0.002(6) -0.003(6) -0.002(6)
C92 0.035(7) 0.038(8) 0.044(8) 0.004(6) 0.016(6) -0.006(6)
C93 0.049(9) 0.035(8) 0.047(8) 0.008(6) 0.000(7) -0.001(7)
C94 0.028(7) 0.049(8) 0.031(7) -0.010(6) 0.009(6) 0.001(6)
C95 0.049(9) 0.021(7) 0.057(9) -0.008(6) 0.000(7) 0.010(6)
C96 0.034(8) 0.045(9) 0.050(9) 0.001(7) 0.016(7) 0.003(6)
C97 0.025(6) 0.029(7) 0.034(7) 0.003(5) 0.013(5) 0.000(5)
C98 0.040(8) 0.020(6) 0.052(8) -0.003(6) 0.006(6) 0.003(6)
C99 0.026(6) 0.031(8) 0.045(7) -0.003(6) 0.007(6) 0.009(5)
C100 0.020(6) 0.026(7) 0.039(7) 0.008(5) 0.007(5) 0.002(5)
C101 0.026(7) 0.026(7) 0.038(7) -0.003(5) 0.004(5) 0.001(5)
C102 0.037(7) 0.015(6) 0.044(8) 0.005(5) 0.002(6) 0.002(5)
C103 0.031(7) 0.020(6) 0.045(8) 0.001(6) 0.011(6) -0.006(5)
C104 0.032(7) 0.029(7) 0.049(8) -0.004(6) 0.006(6) -0.006(6)
C105 0.031(7) 0.027(7) 0.033(7) -0.001(5) 0.011(6) 0.001(5)
C106 0.029(7) 0.029(7) 0.041(7) 0.000(6) 0.006(6) -0.003(5)
C107 0.059(9) 0.040(8) 0.063(10) 0.010(7) 0.013(8) 0.032(7)
C108 0.044(8) 0.053(9) 0.040(8) 0.005(7) 0.000(7) -0.019(7)
C109 0.059(9) 0.038(8) 0.043(8) 0.009(6) 0.020(7) -0.005(7)
C110 0.028(6) 0.020(6) 0.045(7) -0.007(6) -0.001(5) -0.005(5)
C111 0.039(7) 0.022(6) 0.052(8) 0.002(7) 0.010(6) 0.005(6)
C112 0.050(9) 0.016(6) 0.048(8) 0.003(6) 0.014(7) 0.004(6)
C113 0.033(7) 0.030(7) 0.041(8) 0.016(6) 0.006(6) 0.001(6)
C114 0.042(8) 0.038(8) 0.030(7) 0.003(6) -0.001(6) -0.015(6)
C115 0.042(8) 0.047(9) 0.063(10) 0.009(8) 0.015(7) -0.006(7)
C116 0.054(10) 0.049(10) 0.068(11) 0.019(8) 0.012(8) -0.012(8)
C117 0.059(9) 0.048(9) 0.043(8) 0.013(7) 0.021(7) -0.004(7)
C118 0.037(7) 0.035(7) 0.029(7) -0.004(5) 0.011(6) -0.023(6)
C119 0.033(7) 0.036(8) 0.036(7) 0.015(6) 0.000(5) -0.005(6)
C120 0.029(7) 0.031(7) 0.037(7) 0.006(6) -0.002(6) -0.009(6)
C121 0.039(7) 0.031(7) 0.033(6) -0.002(6) 0.009(5) -0.007(7)
C122 0.057(9) 0.023(6) 0.023(6) 0.003(5) 0.007(6) 0.000(6)
C123 0.071(10) 0.036(8) 0.044(8) -0.017(7) 0.017(7) 0.006(7)
C124 0.039(7) 0.029(7) 0.026(6) -0.008(5) 0.004(5) 0.003(5)
C125 0.046(8) 0.041(8) 0.062(10) 0.019(7) -0.011(7) -0.004(7)
C126 0.046(8) 0.034(7) 0.041(8) 0.016(6) 0.012(6) 0.002(6)
C127 0.042(8) 0.023(7) 0.022(6) -0.004(5) 0.001(5) 0.007(6)
C128 0.026(6) 0.032(7) 0.031(7) -0.009(5) 0.006(5) 0.001(5)
C129 0.028(7) 0.043(8) 0.033(7) 0.002(6) 0.006(6) -0.008(6)
C130 0.030(6) 0.021(6) 0.036(6) -0.005(6) 0.002(5) -0.012(5)
C131 0.052(9) 0.038(8) 0.037(8) 0.007(6) -0.016(7) -0.002(7)
C132 0.038(8) 0.035(8) 0.042(8) 0.002(6) 0.000(6) -0.009(6)
C133 0.036(7) 0.032(7) 0.030(7) -0.004(6) -0.006(6) 0.008(6)
C134 0.040(8) 0.029(7) 0.030(7) -0.005(6) 0.002(6) -0.004(6)
C135 0.023(6) 0.030(7) 0.042(7) 0.003(6) -0.008(5) -0.007(5)
F1 0.095(7) 0.036(5) 0.100(8) 0.009(5) -0.029(6) 0.007(5)
F2 0.056(5) 0.066(6) 0.036(4) -0.003(4) 0.002(3) -0.004(4)
F3 0.094(7) 0.097(7) 0.059(6) -0.005(5) 0.036(5) -0.045(6)
F4 0.075(6) 0.036(4) 0.050(5) -0.004(4) 0.004(4) -0.013(4)
B1 0.039(9) 0.059(11) 0.035(9) 0.010(8) 0.004(8) -0.001(8)
F5 0.078(6) 0.046(5) 0.074(6) 0.020(4) 0.028(5) 0.012(5)
F6 0.071(6) 0.057(5) 0.048(5) 0.014(4) 0.013(4) -0.007(4)
F7 0.096(6) 0.047(5) 0.057(5) -0.002(5) -0.017(5) -0.015(5)
F8 0.059(6) 0.081(6) 0.063(6) 0.001(5) 0.034(5) 0.007(5)
B2 0.045(10) 0.045(10) 0.036(9) -0.002(8) 0.012(8) 0.001(8)

loop_
_atom_type_symbol
_atom_type_description
_atom_type_scat_dispersion_real
_atom_type_scat_dispersion_imag
_atom_type_scat_source
C C 0.0033 0.0016 'International Tables Vol C Tables 4.2.6.8 and 6.1.1.4'
H H 0.0000 0.0000 'International Tables Vol C Tables 4.2.6.8 and 6.1.1.4'
B B 0.0013 0.0007 'International Tables Vol C Tables 4.2.6.8 and 6.1.1.4'
N N 0.0061 0.0033 'International Tables Vol C Tables 4.2.6.8 and 6.1.1.4'
O O 0.0106 0.0060 'International Tables Vol C Tables 4.2.6.8 and 6.1.1.4'
F F 0.0171 0.0103 'International Tables Vol C Tables 4.2.6.8 and 6.1.1.4'
P P 0.1023 0.0942 'International Tables Vol C Tables 4.2.6.8 and 6.1.1.4'
S S 0.1246 0.1234 'International Tables Vol C Tables 4.2.6.8 and 6.1.1.4'
Rh Rh -1.1178 0.9187 'International Tables Vol C Tables 4.2.6.8 and 6.1.1.4'

loop_
_geom_angle_atom_site_label_1
_geom_angle_atom_site_label_2
_geom_angle_atom_site_label_3
_geom_angle
P2 Rh1 P1 98.55(13)
P2 Rh1 S2 84.80(12)
P1 Rh1 S2 167.50(12)
P2 Rh1 S1 175.14(12)
P1 Rh1 S1 85.95(12)
S2 Rh1 S1 91.18(12)
P4 Rh2 P3 99.26(14)
P4 Rh2 S3 173.33(13)
P3 Rh2 S3 84.84(13)
P4 Rh2 S4 86.41(13)
P3 Rh2 S4 174.32(14)
S3 Rh2 S4 89.48(13)
C57 S1 C14 101.5(6)
C57 S1 Rh1 107.2(4)
C14 S1 Rh1 106.6(4)
C97 S2 C28 104.6(6)
C97 S2 Rh1 112.9(4)
C28 S2 Rh1 106.7(4)
C94 S3 C42 104.7(6)
C94 S3 Rh2 115.2(4)
C42 S3 Rh2 104.3(4)
C133 S4 C56 100.8(6)
C133 S4 Rh2 109.7(4)
C56 S4 Rh2 106.3(4)
C7 P1 C1 107.7(6)
C7 P1 C13 103.2(6)
C1 P1 C13 99.2(6)
C7 P1 Rh1 122.6(4)
C1 P1 Rh1 113.3(4)
C13 P1 Rh1 107.8(4)
C15 P2 C27 107.3(6)
C15 P2 C21 103.9(6)
C27 P2 C21 100.4(6)
C15 P2 Rh1 119.8(4)
C27 P2 Rh1 106.6(4)
C21 P2 Rh1 116.9(4)
C29 P3 C41 105.5(6)
C29 P3 C35 104.4(6)
C41 P3 C35 100.6(6)
C29 P3 Rh2 121.6(4)
C41 P3 Rh2 106.2(4)
C35 P3 Rh2 116.1(4)
C49 P4 C43 105.5(7)
C49 P4 C55 103.1(6)
C43 P4 C55 104.3(7)
C49 P4 Rh2 121.9(4)
C43 P4 Rh2 114.9(5)
C55 P4 Rh2 105.2(5)
C73 N1 C74 118.9(10)
C80 N2 C79 119.9(11)
C112 N3 C113 118.6(10)
C119 N4 C118 121.6(11)
O3 C C105 120.3(10)
O3 C C110 118.8(10)
C105 C C110 120.8(11)
C2 C1 C6 116.9(12)
C2 C1 P1 121.3(9)
C6 C1 P1 121.8(10)
C1 C2 C3 123.9(12)
C4 C3 C2 116.1(14)
C5 C4 C3 122.0(14)
C4 C5 C6 121.5(14)
C5 C6 C1 119.5(14)
C12 C7 C8 116.4(12)
C12 C7 P1 127.7(10)
C8 C7 P1 115.9(9)
C9 C8 C7 117.4(13)
C8 C9 C10 122.3(13)
C11 C10 C9 120.4(13)
C12 C11 C10 118.8(13)
C11 C12 C7 124.6(14)
C14 C13 P1 106.9(8)
C13 C14 S1 111.7(8)
C16 C15 C20 116.7(11)
C16 C15 P2 125.6(10)
C20 C15 P2 117.5(9)
C17 C16 C15 123.5(13)
C16 C17 C18 120.7(13)
C19 C18 C17 118.9(13)
C18 C19 C20 119.2(12)
C19 C20 C15 120.9(11)
C22 C21 C26 120.3(11)
C22 C21 P2 120.5(9)
C26 C21 P2 119.0(9)
C23 C22 C21 120.1(13)
C22 C23 C24 121.6(14)
C23 C24 C25 119.6(12)
C26 C25 C24 119.9(12)
C25 C26 C21 118.6(12)
C28 C27 P2 108.9(8)
C27 C28 S2 107.3(8)
C30 C29 C36 115.7(12)
C30 C29 P3 124.3(10)
C36 C29 P3 119.9(10)
C31 C30 C29 123.8(15)
C30 C31 C32 119.9(15)
C31 C32 C33 120.5(14)
C36 C33 C32 115.6(13)
C35 C34 C37 118.6(13)
C34 C35 C40 119.5(12)
C34 C35 P3 120.9(11)
C40 C35 P3 119.6(9)
C33 C36 C29 124.5(13)
C38 C37 C34 118.8(13)
C37 C38 C39 124.5(13)
C38 C39 C40 119.2(14)
C39 C40 C35 119.2(13)
C42 C41 P3 112.4(9)
C41 C42 S3 102.7(9)
C44 C43 C48 121.7(14)
C44 C43 P4 121.9(12)
C48 C43 P4 116.3(12)
C45 C44 C43 121.2(19)
C44 C45 C46 122(3)
C47 C46 C45 127(2)
C46 C47 C48 112(2)
C43 C48 C47 116(2)
C54 C49 C50 118.3(12)
C54 C49 P4 118.3(11)
C50 C49 P4 123.2(10)
C51 C50 C49 119.4(13)
C50 C51 C52 120.4(14)
C53 C52 C51 121.5(13)
C52 C53 C54 119.2(14)
C49 C54 C53 121.0(13)
C56 C55 P4 110.3(9)
C55 C56 S4 110.0(9)
C62 C57 C58 119.0(12)
C62 C57 S1 117.7(9)
C58 C57 S1 123.2(10)
C59 C58 C57 119.0(13)
C60 C59 C58 122.3(11)
C59 C60 C61 118.4(10)
C59 C60 C63 123.1(10)
C61 C60 C63 118.4(10)
C62 C61 C60 120.3(11)
C57 C62 C61 120.8(11)
C68 C63 C64 115.7(10)
C68 C63 C60 123.4(10)
C64 C63 C60 120.4(10)
C65 C64 C63 122.7(11)
C64 C65 C66 117.1(11)
C64 C65 C69 120.5(11)
C66 C65 C69 122.3(10)
O1 C66 C67 121.3(10)
O1 C66 C65 118.4(10)
C67 C66 C65 120.3(10)
C68 C67 C66 120.2(11)
C68 C67 C73 120.1(11)
C66 C67 C73 119.7(10)
C67 C68 C63 123.8(11)
C72 C69 C65 112.3(10)
C72 C69 C71 108.3(10)
C65 C69 C71 108.2(10)
C72 C69 C70 108.5(10)
C65 C69 C70 109.0(10)
C71 C69 C70 110.6(10)
N1 C73 C67 123.5(11)
N1 C74 C79 109.2(9)
N1 C74 C75 109.8(9)
C79 C74 C75 108.6(9)
C76 C75 C74 113.1(10)
C77 C76 C75 112.0(11)
C76 C77 C78 111.0(11)
C79 C78 C77 112.0(10)
N2 C79 C74 111.8(10)
N2 C79 C78 109.2(10)
C74 C79 C78 111.2(10)
N2 C80 C81 120.0(12)
C90 C81 C82 120.4(12)
C90 C81 C80 117.0(11)
C82 C81 C80 122.6(11)
O2 C82 C81 120.8(12)
O2 C82 C83 119.2(11)
C81 C82 C83 119.8(12)
C88 C83 C82 116.5(12)
C88 C83 C84 121.7(12)
C82 C83 C84 121.6(12)
C83 C84 C87 113.2(12)
C83 C84 C85 112.1(12)
C87 C84 C85 105.2(12)
C83 C84 C86 108.0(11)
C87 C84 C86 111.2(14)
C85 C84 C86 107.0(12)
C89 C88 C83 124.6(12)
C88 C89 C90 117.1(12)
C88 C89 C91 121.1(11)
C90 C89 C91 121.7(11)
C89 C90 C81 121.1(12)
C92 C91 C96 115.6(11)
C92 C91 C89 121.6(11)
C96 C91 C89 122.8(10)
C91 C92 C93 122.3(12)
C94 C93 C92 119.0(12)
C95 C94 C93 119.2(12)
C95 C94 S3 117.7(10)
C93 C94 S3 123.1(10)
C96 C95 C94 120.8(12)
C95 C96 C91 123.2(12)
C102 C97 C98 116.9(11)
C102 C97 S2 122.9(9)
C98 C97 S2 119.5(9)
C99 C98 C97 122.9(12)
C98 C99 C100 120.9(12)
C101 C100 C99 116.0(10)
C101 C100 C103 122.0(10)
C99 C100 C103 121.8(10)
C102 C101 C100 122.2(11)
C101 C102 C97 121.0(11)
C111 C103 C104 115.7(11)
C111 C103 C100 122.4(11)
C104 C103 C100 121.9(11)
C105 C104 C103 124.9(12)
C104 C105 C 116.2(11)
C104 C105 C106 121.8(11)
C C105 C106 122.0(10)
C105 C106 C107 108.7(10)
C105 C106 C108 109.9(10)
C107 C106 C108 112.0(10)
C105 C106 C109 110.7(10)
C107 C106 C109 108.9(10)
C108 C106 C109 106.6(10)
C111 C110 C 118.1(11)
C111 C110 C112 121.8(11)
C C110 C112 119.8(11)
C110 C111 C103 124.0(11)
N3 C112 C110 124.2(11)
N3 C113 C118 111.1(10)
N3 C113 C114 109.3(9)
C118 C113 C114 109.3(10)
C115 C114 C113 112.0(10)
C114 C115 C116 112.4(11)
C117 C116 C115 106.9(12)
C116 C117 C118 113.7(11)
N4 C118 C113 109.6(10)
N4 C118 C117 108.9(10)
C113 C118 C117 111.8(10)
N4 C119 C120 125.5(12)
C121 C120 C129 119.0(11)
C121 C120 C119 120.6(12)
C129 C120 C119 120.3(12)
C120 C121 O4 120.6(10)
C120 C121 C122 121.7(12)
O4 C121 C122 117.6(11)
C121 C122 C127 117.6(12)
C121 C122 C124 123.3(11)
C127 C122 C124 119.0(11)
C123 C124 C126 110.2(10)
C123 C124 C125 109.8(11)
C126 C124 C125 106.1(9)
C123 C124 C122 109.6(9)
C126 C124 C122 107.5(10)
C125 C124 C122 113.5(10)
C128 C127 C122 122.0(12)
C129 C128 C127 118.1(11)
C129 C128 C130 120.2(10)
C127 C128 C130 121.7(10)
C128 C129 C120 121.1(12)
C135 C130 C131 118.1(11)
C135 C130 C128 123.8(10)
C131 C130 C128 118.0(10)
C132 C131 C130 120.5(12)
C133 C132 C131 120.4(12)
C132 C133 C134 119.2(12)
C132 C133 S4 115.1(9)
C134 C133 S4 125.7(10)
C135 C134 C133 120.4(11)
C134 C135 C130 121.1(11)
F2 B1 F3 110.2(12)
F2 B1 F1 110.4(13)
F3 B1 F1 108.4(13)
F2 B1 F4 107.9(12)
F3 B1 F4 111.3(13)
F1 B1 F4 108.7(12)
F8 B2 F7 112.4(13)
F8 B2 F6 111.2(12)
F7 B2 F6 108.7(13)
F8 B2 F5 109.4(13)
F7 B2 F5 107.9(12)
F6 B2 F5 107.1(12)
O5B O5 C138 75(3)
O5B O5 C136 53(3)
C138 O5 C136 109.2(19)
O5 O5B C136 94(4)
O5 O5B C138 70(3)
C136 O5B C138 128(3)
O5 O5B C38B 106(4)
C136 O5B C38B 125(3)
C138 O5B C38B 35(2)
O5B C136 C137 119(2)
O5B C136 O5 32.8(18)
C137 C136 O5 96.9(15)
C38B C138 O5 119(5)
C38B C138 O5B 84(4)
O5 C138 O5B 34.9(16)
C38B C138 C39B 46(4)
O5 C138 C39B 121(3)
O5B C138 C39B 97(3)
C38B C138 C139 21(4)
O5 C138 C139 111(2)
O5B C138 C139 78(2)
C39B C138 C139 31(2)
C138 C38B C139 139(7)
C138 C38B C39B 96(6)
C139 C38B C39B 53(4)
C138 C38B O5B 60(4)
C139 C38B O5B 100(5)
C39B C38B O5B 106(5)
C39B C139 C38B 71(5)
C39B C139 C138 58(4)
C38B C139 C138 20(4)
C139 C39B C38B 57(5)
C139 C39B C138 91(5)
C38B C39B C138 39(4)
C142 O6 C140 107(3)
C142 O6 C40B 129(3)
C140 O6 C40B 25.8(19)
C40B C140 O6 93(6)
C40B C140 C141 35(4)
O6 C140 C141 89(3)
C140 C40B C141 127(6)
C140 C40B O6 61(5)
C141 C40B O6 102(2)
C40B C141 C140 17.8(19)
C144 O7 C146 109.0(16)
C45B C144 O7 111(3)
C45B C144 C145 24(3)
O7 C144 C145 107(2)
C45B C145 C144 54(7)
C145 C45B C144 103(8)
C147 C146 O7 105(2)
C147 C146 C47B 38.0(19)
O7 C146 C47B 91(2)
C47B C147 C146 75(4)
C147 C47B C146 67(4)
C148 O8 C151 107(2)
O8 C148 C149 109(2)
C150 C149 C148 105.4(18)
C149 C150 C151 116.5(18)
C150 C151 O8 98.3(17)

loop_
_geom_bond_atom_site_label_1
_geom_bond_atom_site_label_2
_geom_bond_distance
Rh1 P2 2.229(4)
Rh1 P1 2.242(3)
Rh1 S2 2.339(3)
Rh1 S1 2.342(3)
Rh2 P4 2.249(4)
Rh2 P3 2.265(3)
Rh2 S3 2.330(4)
Rh2 S4 2.338(3)
S1 C57 1.794(13)
S1 C14 1.835(13)
S2 C97 1.778(12)
S2 C28 1.829(12)
S3 C94 1.779(14)
S3 C42 1.843(11)
S4 C133 1.793(13)
S4 C56 1.816(14)
P1 C7 1.812(13)
P1 C1 1.817(13)
P1 C13 1.857(13)
P2 C15 1.780(12)
P2 C27 1.823(12)
P2 C21 1.833(13)
P3 C29 1.792(13)
P3 C41 1.812(13)
P3 C35 1.831(13)
P4 C49 1.794(13)
P4 C43 1.807(13)
P4 C55 1.844(13)
O1 C66 1.359(13)
O2 C82 1.339(15)
O3 C 1.353(14)
O4 C121 1.371(15)
N1 C73 1.288(14)
N1 C74 1.444(14)
N2 C80 1.325(15)
N2 C79 1.457(14)
N3 C112 1.258(15)
N3 C113 1.459(14)
N4 C119 1.260(16)
N4 C118 1.459(14)
C C105 1.422(16)
C C110 1.440(15)
C1 C2 1.372(18)
C1 C6 1.417(17)
C2 C3 1.438(17)
C3 C4 1.37(2)
C4 C5 1.36(2)
C5 C6 1.398(19)
C7 C12 1.412(16)
C7 C8 1.441(17)
C8 C9 1.384(18)
C9 C10 1.379(18)
C10 C11 1.369(19)
C11 C12 1.326(18)
C13 C14 1.557(18)
C15 C16 1.356(16)
C15 C20 1.426(16)
C16 C17 1.347(18)
C17 C18 1.407(19)
C18 C19 1.375(19)
C19 C20 1.415(17)
C21 C22 1.401(17)
C21 C26 1.409(16)
C22 C23 1.369(16)
C23 C24 1.368(18)
C24 C25 1.423(19)
C25 C26 1.406(16)
C27 C28 1.502(16)
C29 C30 1.369(18)
C29 C36 1.392(17)
C30 C31 1.33(2)
C31 C32 1.37(2)
C32 C33 1.43(2)
C33 C36 1.369(19)
C34 C35 1.395(16)
C34 C37 1.395(18)
C35 C40 1.394(19)
C37 C38 1.33(2)
C38 C39 1.319(19)
C39 C40 1.381(17)
C41 C42 1.510(18)
C43 C44 1.41(2)
C43 C48 1.47(2)
C44 C45 1.35(2)
C45 C46 1.27(4)
C46 C47 1.52(4)
C47 C48 1.53(3)
C49 C54 1.410(18)
C49 C50 1.474(18)
C50 C51 1.365(19)
C51 C52 1.44(2)
C52 C53 1.371(18)
C53 C54 1.420(18)
C55 C56 1.508(17)
C57 C62 1.375(16)
C57 C58 1.410(16)
C58 C59 1.362(16)
C59 C60 1.370(15)
C60 C61 1.393(15)
C60 C63 1.517(14)
C61 C62 1.373(16)
C63 C68 1.390(15)
C63 C64 1.430(16)
C64 C65 1.381(16)
C65 C66 1.424(16)
C65 C69 1.530(16)
C66 C67 1.393(16)
C67 C68 1.331(15)
C67 C73 1.475(16)
C69 C72 1.473(17)
C69 C71 1.534(17)
C69 C70 1.580(16)
C74 C79 1.524(16)
C74 C75 1.571(16)
C75 C76 1.499(17)
C76 C77 1.492(17)
C77 C78 1.548(16)
C78 C79 1.503(15)
C80 C81 1.456(17)
C81 C90 1.391(16)
C81 C82 1.380(17)
C82 C83 1.419(17)
C83 C88 1.392(18)
C83 C84 1.516(18)
C84 C87 1.540(19)
C84 C85 1.55(2)
C84 C86 1.54(2)
C88 C89 1.366(17)
C89 C90 1.387(16)
C89 C91 1.491(17)
C91 C92 1.365(16)
C91 C96 1.435(17)
C92 C93 1.414(17)
C93 C94 1.399(17)
C94 C95 1.377(17)
C95 C96 1.333(17)
C97 C102 1.396(15)
C97 C98 1.389(16)
C98 C99 1.351(16)
C99 C100 1.419(15)
C100 C101 1.403(16)
C100 C103 1.455(15)
C101 C102 1.369(15)
C103 C111 1.376(16)
C103 C104 1.424(16)
C104 C105 1.389(16)
C105 C106 1.528(16)
C106 C107 1.581(18)
C106 C108 1.558(17)
C106 C109 1.592(17)
C110 C111 1.383(15)
C110 C112 1.450(16)
C113 C118 1.526(16)
C113 C114 1.547(16)
C114 C115 1.514(17)
C115 C116 1.58(2)
C116 C117 1.540(18)
C117 C118 1.539(16)
C119 C120 1.425(15)
C120 C121 1.380(17)
C120 C129 1.395(17)
C121 C122 1.382(16)
C122 C127 1.397(16)
C122 C124 1.572(16)
C123 C124 1.525(16)
C124 C126 1.550(16)
C124 C125 1.552(17)
C127 C128 1.396(15)
C128 C129 1.374(15)
C128 C130 1.539(16)
C130 C135 1.373(14)
C130 C131 1.407(16)
C131 C132 1.367(17)
C132 C133 1.379(16)
C133 C134 1.380(16)
C134 C135 1.375(16)
F1 B1 1.355(18)
F2 B1 1.395(16)
F3 B1 1.351(18)
F4 B1 1.417(18)
F5 B2 1.437(18)
F6 B2 1.399(17)
F7 B2 1.380(17)
F8 B2 1.325(17)
O5 O5B 0.87(4)
O5 C138 1.43(3)
O5 C136 1.60(3)
O5B C136 1.28(3)
O5B C138 1.47(4)
O5B C38B 1.68(6)
C136 C137 1.57(2)
C138 C38B 0.98(6)
C138 C39B 1.57(6)
C138 C139 1.85(5)
C38B C139 1.00(6)
C38B C39B 1.13(7)
C139 C39B 0.95(5)
O6 C142 1.59(4)
O6 C140 1.45(4)
O6 C40B 1.65(4)
C140 C40B 0.72(4)
C140 C141 1.88(6)
C40B C141 1.35(4)
O7 C144 1.51(2)
O7 C146 1.51(3)
C144 C45B 1.38(6)
C144 C145 1.67(5)
C145 C45B 0.68(6)
C146 C147 1.55(4)
C146 C47B 1.63(5)
C147 C47B 1.04(5)
O8 C148 1.38(3)
O8 C151 1.66(3)
C148 C149 1.48(3)
C149 C150 1.38(2)
C150 C151 1.43(2)
